data_7062188
loop_
_publ_author_name
'Rao, Gyandshwar Kumar'
'Dutta, Anirban'
'Yadav, Nisha'
'Oswal, Preeti'
'Kumar, Arun'
'Singh, Ajai K.'

_publ_section_title
;
 Palladium(ii)-complexes of bi- and tri-dentate phosphine ligands:
 precursor for palladium--phosphorous nanoparticles and activity towards
 Suzuki--Miyaura coupling
;
_journal_issue 9
_journal_name_full 'New Journal of Chemistry'
_journal_page_first 4218
_journal_page_last 4227
_journal_paper_doi 10.1039/D2NJ05357H
_journal_volume 47
_journal_year 2023
_chemical_formula_moiety '0.235(C28 H25 Cl N O P Pd)'
_chemical_formula_sum 'C6.588 H5.882 Cl0.235 N0.235 O0.235 P0.235 Pd0.235'
_chemical_formula_weight 132.790
_space_group_crystal_system monoclinic
_space_group_IT_number 14
_space_group_name_Hall '-P 2yn'
_space_group_name_H-M_alt 'P 1 21/n 1'
_symmetry_Int_Tables_number 14
_audit_creation_date 2022-11-19
_audit_creation_method
;
Olex2 1.5
(compiled 2022.04.07 svn.rca3783a0 for OlexSys, GUI svn.r6498)
;
_audit_update_record
;
2022-12-08 deposited with the CCDC.	2022-12-15 downloaded from the CCDC.
;
_cell_angle_alpha 90
_cell_angle_beta 96.878(5)
_cell_angle_gamma 90
_cell_formula_units_Z 17
_cell_length_a 12.606(3)
_cell_length_b 8.4228(19)
_cell_length_c 22.777(5)
_cell_measurement_reflns_used 1758
_cell_measurement_temperature 293(2)
_cell_measurement_theta_max 23.26
_cell_measurement_theta_min 2.91
_cell_volume 2401.0(9)
_computing_molecular_graphics 'Olex2 1.5 (Dolomanov et al., 2009)'
_computing_publication_material 'Olex2 1.5 (Dolomanov et al., 2009)'
_computing_structure_refinement 'olex2.refine 1.5 (Bourhis et al., 2015)'
_computing_structure_solution 'SHELXS-97 (Sheldrick, 1990)'
_diffrn_ambient_temperature 293
_diffrn_measured_fraction_theta_full 0.9976
_diffrn_measured_fraction_theta_max 0.9976
_diffrn_measurement_device_type 'CCD area detector'
_diffrn_measurement_method 'phi and omega scans'
_diffrn_radiation_monochromator graphite
_diffrn_radiation_type 'Mo K\a'
_diffrn_radiation_wavelength 0.71073
_diffrn_reflns_av_R_equivalents 0.0780
_diffrn_reflns_av_unetI/netI 0.1113
_diffrn_reflns_Laue_measured_fraction_full 0.9976
_diffrn_reflns_Laue_measured_fraction_max 0.9976
_diffrn_reflns_limit_h_max 16
_diffrn_reflns_limit_h_min -14
_diffrn_reflns_limit_k_max 10
_diffrn_reflns_limit_k_min -11
_diffrn_reflns_limit_l_max 27
_diffrn_reflns_limit_l_min -29
_diffrn_reflns_number 14940
_diffrn_reflns_point_group_measured_fraction_full 0.9976
_diffrn_reflns_point_group_measured_fraction_max 0.9976
_diffrn_reflns_theta_full 24.9992
_diffrn_reflns_theta_max 25.00
_diffrn_reflns_theta_min 1.76
_exptl_absorpt_coefficient_mu 0.973
_exptl_absorpt_correction_type none
_exptl_crystal_density_diffrn 1.561
_exptl_crystal_density_method 'not measured'
_exptl_crystal_description needle
_exptl_crystal_F_000 1141.567
_refine_diff_density_max 1.2679
_refine_diff_density_min -1.0694
_refine_diff_density_rms 0.1780
_refine_ls_d_res_high 0.8409
_refine_ls_d_res_low 11.5517
_refine_ls_goodness_of_fit_ref 0.9431
_refine_ls_hydrogen_treatment constr
_refine_ls_matrix_type full
_refine_ls_number_constraints 47
_refine_ls_number_parameters 298
_refine_ls_number_reflns 4196
_refine_ls_number_restraints 0
_refine_ls_restrained_S_all 0.9431
_refine_ls_R_factor_all 0.0649
_refine_ls_R_factor_gt 0.0466
_refine_ls_shift/su_max 0.0006
_refine_ls_shift/su_mean 0.0001
_refine_ls_structure_factor_coef Fsqd
_refine_ls_weighting_details 'w=1/[\s^2^(Fo^2^)+(0.0415P)^2^] where P=(Fo^2^+2Fc^2^)/3'
_refine_ls_weighting_scheme calc
_refine_ls_wR_factor_gt 0.0908
_refine_ls_wR_factor_ref 0.0968
_reflns_Friedel_coverage 0.0
_reflns_limit_h_max 12
_reflns_limit_h_min -14
_reflns_limit_k_max 10
_reflns_limit_k_min 0
_reflns_limit_l_max 27
_reflns_limit_l_min -11
_reflns_number_gt 3275
_reflns_number_total 4196
_reflns_threshold_expression I>=2u(I)
_cod_data_source_file d2nj05357h2.cif
_cod_data_source_block anirbanm_CCDC1
_cod_depositor_comments 'Adding full bibliography for 7062187--7062188.cif.'
_cod_original_sg_symbol_Hall '-P 2ybc (x-z,y,z)'
_cod_database_code 7062188
_olex2_refinement_description
;
1.a Secondary CH2 refined with riding coordinates:
 C13(H13a,H13b), C14(H14a,H14b), C15(H15a,H15b)
1.b Aromatic/amide H refined with riding coordinates:
 C7(H7), C25(H25), C28(H28), C22(H22), C26(H26), C4(H4), C27(H27), C1(H1),
 C5(H5), C8(H8), C18(H18), C9(H9), C10(H10), C19(H19), C20(H20), C11(H11),
 C3(H3), C21(H21), C2(H2)
;
_olex2_submission_special_instructions 'No special instructions were received'

loop_
_space_group_symop_id
_space_group_symop_operation_xyz
1 x,y,z
2 -x+1/2,y+1/2,-z+1/2
3 -x,-y,-z
4 x-1/2,-y-1/2,z-1/2

loop_
_atom_site_label
_atom_site_type_symbol
_atom_site_fract_x
_atom_site_fract_y
_atom_site_fract_z
_atom_site_U_iso_or_equiv
_atom_site_adp_type
_atom_site_occupancy
_atom_site_refinement_flags_posn
Pd1 Pd 0.87433(3) 0.72912(4) 0.331930(15) 0.01682(12) Uani 1.000000 .
Cl1 Cl 1.03190(10) 0.60051(15) 0.32639(6) 0.0365(3) Uani 1.000000 .
P1 P 0.95688(10) 0.95688(14) 0.31504(5) 0.0189(3) Uani 1.000000 .
O1 O 0.8097(2) 0.5172(3) 0.35233(13) 0.0222(7) Uani 1.000000 .
N1 N 0.7297(3) 0.8300(4) 0.33862(15) 0.0159(8) Uani 1.000000 .
C16 C 0.6643(3) 0.7771(5) 0.37448(19) 0.0186(10) Uani 1.000000 .
C23 C 0.6853(3) 0.6357(5) 0.41211(19) 0.0183(10) Uani 1.000000 .
C7 C 1.0240(4) 1.2053(6) 0.3927(2) 0.0338(13) Uani 1.000000 .
H7 H 0.9926(4) 1.2732(6) 0.3634(2) 0.0405(16) Uiso 1.000000 R
C13 C 0.8643(3) 1.1047(5) 0.2813(2) 0.0236(11) Uani 1.000000 .
H13a H 0.8982(3) 1.2081(5) 0.2851(2) 0.0283(13) Uiso 1.000000 R
H13b H 0.8486(3) 1.0815(5) 0.2394(2) 0.0283(13) Uiso 1.000000 R
C14 C 0.7596(3) 1.1114(5) 0.3086(2) 0.0207(11) Uani 1.000000 .
H14a H 0.7754(3) 1.1277(5) 0.3509(2) 0.0249(13) Uiso 1.000000 R
H14b H 0.7182(3) 1.2017(5) 0.2923(2) 0.0249(13) Uiso 1.000000 R
C12 C 1.0207(3) 1.0438(5) 0.38366(19) 0.0202(11) Uani 1.000000 .
C24 C 0.7581(4) 0.5148(5) 0.39906(19) 0.0193(10) Uani 1.000000 .
C15 C 0.6930(4) 0.9618(5) 0.29752(19) 0.0204(11) Uani 1.000000 .
H15a H 0.6960(4) 0.9269(5) 0.25717(19) 0.0245(13) Uiso 1.000000 R
H15b H 0.6191(4) 0.9863(5) 0.30176(19) 0.0245(13) Uiso 1.000000 R
C17 C 0.5630(4) 0.8639(6) 0.3829(2) 0.0238(11) Uani 1.000000 .
C25 C 0.7731(4) 0.3857(6) 0.4386(2) 0.0272(12) Uani 1.000000 .
H25 H 0.8201(4) 0.3051(6) 0.4311(2) 0.0327(14) Uiso 1.000000 R
C28 C 0.6314(4) 0.6185(6) 0.4623(2) 0.0262(12) Uani 1.000000 .
H28 H 0.5828(4) 0.6963(6) 0.4704(2) 0.0314(14) Uiso 1.000000 R
C22 C 0.4638(4) 0.7990(6) 0.3632(2) 0.0336(13) Uani 1.000000 .
H22 H 0.4586(4) 0.7056(6) 0.3413(2) 0.0403(16) Uiso 1.000000 R
C26 C 0.7204(4) 0.3759(6) 0.4876(2) 0.0319(13) Uani 1.000000 .
H26 H 0.7336(4) 0.2903(6) 0.5133(2) 0.0382(15) Uiso 1.000000 R
C6 C 1.0589(4) 0.9554(5) 0.26514(19) 0.0218(11) Uani 1.000000 .
C4 C 1.1134(5) 0.8807(7) 0.1713(2) 0.0453(16) Uani 1.000000 .
H4 H 1.0992(5) 0.8285(7) 0.1353(2) 0.0544(19) Uiso 1.000000 R
C27 C 0.6477(4) 0.4911(6) 0.4997(2) 0.0308(13) Uani 1.000000 .
H27 H 0.6108(4) 0.4822(6) 0.5325(2) 0.0369(15) Uiso 1.000000 R
C1 C 1.1532(4) 1.0380(6) 0.2771(2) 0.0347(13) Uani 1.000000 .
H1 H 1.1674(4) 1.0929(6) 0.3125(2) 0.0416(16) Uiso 1.000000 R
C5 C 1.0398(4) 0.8750(6) 0.2115(2) 0.0385(14) Uani 1.000000 .
H5 H 0.9771(4) 0.8171(6) 0.2027(2) 0.0462(17) Uiso 1.000000 R
C8 C 1.0739(4) 1.2675(7) 0.4452(3) 0.0439(15) Uani 1.000000 .
H8 H 1.0743(4) 1.3765(7) 0.4516(3) 0.0526(18) Uiso 1.000000 R
C18 C 0.5688(4) 1.0034(6) 0.4153(2) 0.0289(12) Uani 1.000000 .
H18 H 0.6350(4) 1.0478(6) 0.4283(2) 0.0347(15) Uiso 1.000000 R
C9 C 1.1225(4) 1.1679(7) 0.4875(2) 0.0397(14) Uani 1.000000 .
H9 H 1.1568(4) 1.2101(7) 0.5224(2) 0.0476(17) Uiso 1.000000 R
C10 C 1.1214(4) 1.0082(7) 0.4792(2) 0.0364(14) Uani 1.000000 .
H10 H 1.1542(4) 0.9415(7) 0.5084(2) 0.0436(17) Uiso 1.000000 R
C19 C 0.4781(5) 1.0755(7) 0.4282(2) 0.0393(14) Uani 1.000000 .
H19 H 0.4828(5) 1.1694(7) 0.4499(2) 0.0471(17) Uiso 1.000000 R
C20 C 0.3790(5) 1.0113(7) 0.4096(2) 0.0450(16) Uani 1.000000 .
H20 H 0.3172(5) 1.0599(7) 0.4194(2) 0.0540(19) Uiso 1.000000 R
C11 C 1.0710(4) 0.9448(6) 0.4267(2) 0.0273(12) Uani 1.000000 .
H11 H 1.0711(4) 0.8357(6) 0.4206(2) 0.0327(14) Uiso 1.000000 R
C3 C 1.2074(4) 0.9626(6) 0.1842(2) 0.0384(14) Uani 1.000000 .
H3 H 1.2571(4) 0.9652(6) 0.1571(2) 0.0461(17) Uiso 1.000000 R
C21 C 0.3729(4) 0.8757(7) 0.3768(3) 0.0441(15) Uani 1.000000 .
H21 H 0.3062(4) 0.8339(7) 0.3633(3) 0.0530(18) Uiso 1.000000 R
C2 C 1.2273(4) 1.0402(7) 0.2369(2) 0.0419(15) Uani 1.000000 .
H2 H 1.2912(4) 1.0951(7) 0.2459(2) 0.0503(18) Uiso 1.000000 R

loop_
_atom_site_aniso_label
_atom_site_aniso_U_11
_atom_site_aniso_U_22
_atom_site_aniso_U_33
_atom_site_aniso_U_12
_atom_site_aniso_U_13
_atom_site_aniso_U_23
Pd1 0.0152(2) 0.0159(2) 0.0204(2) 0.00045(16) 0.00652(14) 0.00057(16)
Cl1 0.0258(7) 0.0280(7) 0.0600(9) 0.0114(6) 0.0226(7) 0.0113(7)
P1 0.0150(6) 0.0198(7) 0.0226(6) 0.0001(5) 0.0044(5) 0.0034(5)
O1 0.0295(19) 0.0158(18) 0.0243(17) -0.0039(14) 0.0153(15) 0.0003(14)
N1 0.016(2) 0.018(2) 0.0139(19) -0.0020(16) 0.0005(16) -0.0021(16)
C16 0.015(2) 0.021(3) 0.020(2) -0.004(2) 0.0032(19) -0.007(2)
C23 0.017(3) 0.017(3) 0.022(2) -0.007(2) 0.004(2) -0.002(2)
C7 0.036(3) 0.029(3) 0.037(3) -0.004(2) 0.008(3) 0.001(2)
C13 0.020(3) 0.022(3) 0.028(3) -0.001(2) -0.003(2) 0.005(2)
C14 0.019(3) 0.018(3) 0.024(3) 0.006(2) 0.001(2) 0.008(2)
C12 0.012(2) 0.024(3) 0.027(3) -0.004(2) 0.010(2) -0.001(2)
C24 0.017(3) 0.019(3) 0.022(3) -0.006(2) 0.005(2) -0.002(2)
C15 0.015(3) 0.029(3) 0.018(2) 0.003(2) 0.004(2) -0.001(2)
C17 0.020(3) 0.027(3) 0.026(3) 0.003(2) 0.006(2) 0.004(2)
C25 0.029(3) 0.024(3) 0.030(3) 0.003(2) 0.009(2) -0.001(2)
C28 0.020(3) 0.029(3) 0.031(3) 0.000(2) 0.009(2) -0.002(2)
C22 0.025(3) 0.032(3) 0.045(3) 0.002(2) 0.009(3) 0.006(3)
C26 0.040(3) 0.030(3) 0.027(3) 0.001(3) 0.010(3) 0.010(2)
C6 0.023(3) 0.020(3) 0.023(3) 0.003(2) 0.004(2) 0.008(2)
C4 0.056(4) 0.036(4) 0.050(4) -0.011(3) 0.029(3) -0.013(3)
C27 0.035(3) 0.033(3) 0.028(3) 0.000(2) 0.021(2) 0.004(2)
C1 0.023(3) 0.048(4) 0.033(3) -0.007(2) 0.002(2) -0.001(3)
C5 0.041(4) 0.036(3) 0.042(3) -0.016(3) 0.017(3) -0.008(3)
C8 0.048(4) 0.031(3) 0.053(4) -0.012(3) 0.005(3) -0.009(3)
C18 0.029(3) 0.034(3) 0.024(3) 0.009(2) 0.006(2) -0.006(2)
C9 0.030(3) 0.053(4) 0.036(3) -0.014(3) 0.004(3) -0.017(3)
C10 0.025(3) 0.053(4) 0.029(3) 0.008(3) -0.004(2) 0.001(3)
C19 0.049(4) 0.040(4) 0.032(3) 0.021(3) 0.017(3) 0.003(3)
C20 0.038(4) 0.048(4) 0.056(4) 0.024(3) 0.033(3) 0.019(3)
C11 0.024(3) 0.032(3) 0.026(3) 0.003(2) 0.005(2) -0.001(2)
C3 0.032(3) 0.042(4) 0.047(4) 0.003(3) 0.026(3) 0.007(3)
C21 0.019(3) 0.053(4) 0.060(4) 0.004(3) 0.008(3) 0.017(3)
C2 0.017(3) 0.074(5) 0.036(3) -0.011(3) 0.008(2) 0.012(3)

loop_
_atom_type_symbol
_atom_type_scat_dispersion_real
_atom_type_scat_dispersion_imag
_atom_type_scat_Cromer_Mann_a1
_atom_type_scat_Cromer_Mann_a2
_atom_type_scat_Cromer_Mann_a3
_atom_type_scat_Cromer_Mann_a4
_atom_type_scat_Cromer_Mann_b1
_atom_type_scat_Cromer_Mann_b2
_atom_type_scat_Cromer_Mann_b3
_atom_type_scat_Cromer_Mann_b4
_atom_type_scat_Cromer_Mann_c
_atom_type_scat_source
_atom_type_scat_dispersion_source
C 0.00347 0.00161 2.31000 1.02000 1.58860 0.86500 20.84390 10.20750 0.56870 51.65120 0.21560 'International Tables Volume C Table 6.1.1.4 (pp. 500-502)' 'Henke, Gullikson and Davis, At. Data and Nucl. Data Tables, 1993, 54, 2'
Cl 0.14873 0.16029 11.46040 7.19640 6.25560 1.64550 0.01040 1.16620 18.51940 47.77840 -9.55740 'International Tables Volume C Table 6.1.1.4 (pp. 500-502)' 'Henke, Gullikson and Davis, At. Data and Nucl. Data Tables, 1993, 54, 2'
H 0.00000 0.00000 0.49300 0.32291 0.14019 0.04081 10.51090 26.12570 3.14236 57.79970 0.00304 'International Tables Volume C Table 6.1.1.4 (pp. 500-502)' 'Henke, Gullikson and Davis, At. Data and Nucl. Data Tables, 1993, 54, 2'
N 0.00653 0.00323 12.21260 3.13220 2.01250 1.16630 0.00570 9.89330 28.99750 0.58260 -11.52900 'International Tables Volume C Table 6.1.1.4 (pp. 500-502)' 'Henke, Gullikson and Davis, At. Data and Nucl. Data Tables, 1993, 54, 2'
O 0.01158 0.00611 3.04850 2.28680 1.54630 0.86700 13.27710 5.70110 0.32390 32.90890 0.25080 'International Tables Volume C Table 6.1.1.4 (pp. 500-502)' 'Henke, Gullikson and Davis, At. Data and Nucl. Data Tables, 1993, 54, 2'
P 0.10434 0.09671 6.43450 4.17910 1.78000 1.49080 1.90670 27.15700 0.52600 68.16450 1.11490 'International Tables Volume C Table 6.1.1.4 (pp. 500-502)' 'Henke, Gullikson and Davis, At. Data and Nucl. Data Tables, 1993, 54, 2'
Pd -0.98845 1.01473 19.33190 15.50170 5.29537 0.60584 0.69866 7.98929 25.20520 76.89860 5.26593 'International Tables Volume C Table 6.1.1.4 (pp. 500-502)' 'Henke, Gullikson and Davis, At. Data and Nucl. Data Tables, 1993, 54, 2'

loop_
_geom_angle_atom_site_label_1
_geom_angle_atom_site_label_2
_geom_angle_atom_site_label_3
_geom_angle
_geom_angle_site_symmetry_1
_geom_angle_site_symmetry_3
_geom_angle_publ_flag
P1 Pd1 Cl1 88.38(5) . . ?
O1 Pd1 Cl1 88.35(9) . . ?
O1 Pd1 P1 175.25(9) . . ?
N1 Pd1 Cl1 176.19(11) . . ?
N1 Pd1 P1 95.40(11) . . ?
N1 Pd1 O1 87.85(13) . . ?
C13 P1 Pd1 111.86(15) . . ?
C12 P1 Pd1 111.31(15) . . ?
C12 P1 C13 106.5(2) . . ?
C6 P1 Pd1 118.71(16) . . ?
C6 P1 C13 102.0(2) . . ?
C6 P1 C12 105.5(2) . . ?
C24 O1 Pd1 116.7(3) . . ?
C16 N1 Pd1 122.8(3) . . ?
C15 N1 Pd1 118.5(3) . . ?
C15 N1 C16 118.4(4) . . ?
C23 C16 N1 123.9(4) . . ?
C17 C16 N1 121.5(4) . . ?
C17 C16 C23 114.5(4) . . ?
C24 C23 C16 122.1(4) . . ?
C28 C23 C16 119.1(4) . . ?
C28 C23 C24 118.8(4) . . ?
C12 C7 H7 119.8(3) . . ?
C8 C7 H7 119.8(3) . . ?
C8 C7 C12 120.3(5) . . ?
H13a C13 P1 108.89(15) . . ?
H13b C13 P1 108.89(15) . . ?
H13b C13 H13a 107.7 . . ?
C14 C13 P1 113.4(3) . . ?
C14 C13 H13a 108.9(2) . . ?
C14 C13 H13b 108.9(2) . . ?
H14a C14 C13 109.0(2) . . ?
H14b C14 C13 109.0(2) . . ?
H14b C14 H14a 107.8 . . ?
C15 C14 C13 112.9(4) . . ?
C15 C14 H14a 109.0(2) . . ?
C15 C14 H14b 109.0(2) . . ?
C7 C12 P1 121.8(4) . . ?
C11 C12 P1 119.0(4) . . ?
C11 C12 C7 119.2(4) . . ?
C23 C24 O1 123.5(4) . . ?
C25 C24 O1 119.2(4) . . ?
C25 C24 C23 117.3(4) . . ?
C14 C15 N1 113.0(3) . . ?
H15a C15 N1 109.0(2) . . ?
H15a C15 C14 109.0(2) . . ?
H15b C15 N1 109.0(2) . . ?
H15b C15 C14 109.0(2) . . ?
H15b C15 H15a 107.8 . . ?
C22 C17 C16 120.9(4) . . ?
C18 C17 C16 119.3(4) . . ?
C18 C17 C22 119.6(5) . . ?
H25 C25 C24 119.1(3) . . ?
C26 C25 C24 121.8(5) . . ?
C26 C25 H25 119.1(3) . . ?
H28 C28 C23 118.8(3) . . ?
C27 C28 C23 122.4(5) . . ?
C27 C28 H28 118.8(3) . . ?
H22 C22 C17 120.6(3) . . ?
C21 C22 C17 118.8(5) . . ?
C21 C22 H22 120.6(3) . . ?
H26 C26 C25 119.4(3) . . ?
C27 C26 C25 121.1(5) . . ?
C27 C26 H26 119.4(3) . . ?
C1 C6 P1 122.2(4) . . ?
C5 C6 P1 119.5(4) . . ?
C5 C6 C1 118.2(4) . . ?
C5 C4 H4 119.7(3) . . ?
C3 C4 H4 119.7(3) . . ?
C3 C4 C5 120.6(5) . . ?
C26 C27 C28 118.6(4) . . ?
H27 C27 C28 120.7(3) . . ?
H27 C27 C26 120.7(3) . . ?
H1 C1 C6 119.6(3) . . ?
C2 C1 C6 120.8(5) . . ?
C2 C1 H1 119.6(3) . . ?
C4 C5 C6 120.4(5) . . ?
H5 C5 C6 119.8(3) . . ?
H5 C5 C4 119.8(3) . . ?
H8 C8 C7 120.1(3) . . ?
C9 C8 C7 119.7(5) . . ?
C9 C8 H8 120.1(3) . . ?
H18 C18 C17 119.9(3) . . ?
C19 C18 C17 120.2(5) . . ?
C19 C18 H18 119.9(3) . . ?
H9 C9 C8 119.6(3) . . ?
C10 C9 C8 120.9(5) . . ?
C10 C9 H9 119.6(3) . . ?
H10 C10 C9 120.1(3) . . ?
C11 C10 C9 119.7(5) . . ?
C11 C10 H10 120.1(3) . . ?
H19 C19 C18 119.6(3) . . ?
C20 C19 C18 120.8(5) . . ?
C20 C19 H19 119.6(3) . . ?
H20 C20 C19 120.4(3) . . ?
C21 C20 C19 119.1(5) . . ?
C21 C20 H20 120.4(3) . . ?
C10 C11 C12 120.1(5) . . ?
H11 C11 C12 119.9(3) . . ?
H11 C11 C10 119.9(3) . . ?
H3 C3 C4 120.3(3) . . ?
C2 C3 C4 119.5(5) . . ?
C2 C3 H3 120.3(3) . . ?
C20 C21 C22 121.4(5) . . ?
H21 C21 C22 119.3(3) . . ?
H21 C21 C20 119.3(3) . . ?
C3 C2 C1 120.5(5) . . ?
H2 C2 C1 119.7(3) . . ?
H2 C2 C3 119.7(3) . . ?

loop_
_geom_bond_atom_site_label_1
_geom_bond_atom_site_label_2
_geom_bond_distance
_geom_bond_site_symmetry_2
_geom_bond_publ_flag
Pd1 Cl1 2.2791(13) . ?
Pd1 P1 2.2376(13) . ?
Pd1 O1 2.039(3) . ?
Pd1 N1 2.034(4) . ?
P1 C13 1.813(4) . ?
P1 C12 1.823(5) . ?
P1 C6 1.815(5) . ?
O1 C24 1.313(5) . ?
N1 C16 1.306(5) . ?
N1 C15 1.490(5) . ?
C16 C23 1.472(6) . ?
C16 C17 1.504(6) . ?
C23 C24 1.426(6) . ?
C23 C28 1.405(6) . ?
C7 H7 0.9300 . ?
C7 C12 1.376(6) . ?
C7 C8 1.385(7) . ?
C13 H13a 0.9700 . ?
C13 H13b 0.9700 . ?
C13 C14 1.526(6) . ?
C14 H14a 0.9700 . ?
C14 H14b 0.9700 . ?
C14 C15 1.518(6) . ?
C12 C11 1.381(6) . ?
C24 C25 1.409(6) . ?
C15 H15a 0.9700 . ?
C15 H15b 0.9700 . ?
C17 C22 1.389(6) . ?
C17 C18 1.385(6) . ?
C25 H25 0.9300 . ?
C25 C26 1.369(6) . ?
C28 H28 0.9300 . ?
C28 C27 1.371(6) . ?
C22 H22 0.9300 . ?
C22 C21 1.382(7) . ?
C26 H26 0.9300 . ?
C26 C27 1.384(7) . ?
C6 C1 1.377(6) . ?
C6 C5 1.392(6) . ?
C4 H4 0.9300 . ?
C4 C5 1.380(7) . ?
C4 C3 1.372(7) . ?
C27 H27 0.9300 . ?
C1 H1 0.9300 . ?
C1 C2 1.384(7) . ?
C5 H5 0.9300 . ?
C8 H8 0.9300 . ?
C8 C9 1.366(8) . ?
C18 H18 0.9300 . ?
C18 C19 1.358(7) . ?
C9 H9 0.9300 . ?
C9 C10 1.358(7) . ?
C10 H10 0.9300 . ?
C10 C11 1.391(6) . ?
C19 H19 0.9300 . ?
C19 C20 1.381(8) . ?
C20 H20 0.9300 . ?
C20 C21 1.361(8) . ?
C11 H11 0.9300 . ?
C3 H3 0.9300 . ?
C3 C2 1.363(7) . ?
C21 H21 0.9300 . ?
C2 H2 0.9300 . ?

loop_
_geom_torsion_atom_site_label_1
_geom_torsion_atom_site_label_2
_geom_torsion_atom_site_label_3
_geom_torsion_atom_site_label_4
_geom_torsion
_geom_torsion_site_symmetry_1
_geom_torsion_site_symmetry_2
_geom_torsion_site_symmetry_3
_geom_torsion_site_symmetry_4
_geom_torsion_publ_flag
Pd1 O1 C24 C23 43.4(3) . . . . ?
Pd1 O1 C24 C25 -137.5(3) . . . . ?
Pd1 N1 C16 C23 -2.6(4) . . . . ?
Pd1 N1 C16 C17 173.8(3) . . . . ?
Pd1 N1 C15 C14 -67.5(3) . . . . ?
P1 C13 C14 C15 -66.4(3) . . . . ?
P1 C12 C7 C8 -179.5(4) . . . . ?
P1 C12 C11 C10 179.2(4) . . . . ?
P1 C6 C1 C2 -177.1(4) . . . . ?
P1 C6 C5 C4 175.9(4) . . . . ?
O1 C24 C23 C16 -1.7(5) . . . . ?
O1 C24 C23 C28 177.8(4) . . . . ?
O1 C24 C25 C26 -179.2(4) . . . . ?
N1 C16 C23 C24 -21.9(5) . . . . ?
N1 C16 C23 C28 158.6(4) . . . . ?
N1 C16 C17 C22 112.1(5) . . . . ?
N1 C16 C17 C18 -73.7(5) . . . . ?
N1 C15 C14 C13 80.4(4) . . . . ?
C16 C23 C24 C25 179.2(4) . . . . ?
C16 C23 C28 C27 -179.2(4) . . . . ?
C16 C17 C22 C21 174.0(5) . . . . ?
C16 C17 C18 C19 -173.7(4) . . . . ?
C23 C24 C25 C26 -0.0(5) . . . . ?
C23 C28 C27 C26 0.3(5) . . . . ?
C7 C12 C11 C10 1.9(5) . . . . ?
C7 C8 C9 C10 -0.9(6) . . . . ?
C12 C11 C10 C9 -1.1(5) . . . . ?
C24 C25 C26 C27 1.6(6) . . . . ?
C17 C22 C21 C20 -1.0(6) . . . . ?
C17 C18 C19 C20 0.3(6) . . . . ?
C25 C26 C27 C28 -1.7(6) . . . . ?
C22 C21 C20 C19 1.8(6) . . . . ?
C6 C1 C2 C3 1.1(6) . . . . ?
C6 C5 C4 C3 1.4(6) . . . . ?
C4 C3 C2 C1 -0.6(6) . . . . ?
C8 C9 C10 C11 0.6(6) . . . . ?
C18 C19 C20 C21 -1.4(6) . . . . ?
